data_7047674
loop_
_publ_author_name
'Ayad, Massinisa'
'Klein Gebbink, Robertus J. M.'
'Le Mest, Yves'
'Schollhammer, Philippe'
'Le Poul, Nicolas'
'P\'etillon, Fran\,cois Y'
'Mandon, Dominique'

_publ_section_title
;
 Mononuclear iron(ii) complexes containing a tripodal and macrocyclic
 nitrogen ligand: synthesis, reactivity and application in cyclohexane
 oxidation catalysis.
;
_journal_issue 43
_journal_name_full 'Dalton transactions (Cambridge, England : 2003)'
_journal_page_first 15596
_journal_page_last 15612
_journal_paper_doi 10.1039/c8dt02952k
_journal_volume 47
_journal_year 2018
_chemical_formula_moiety
;
        C32 H31 Fe N7 2+, (C F3 O3 S 1-)2
;
_chemical_formula_sum 'C34 H31 F6 Fe N7 O6 S2'
_chemical_formula_weight 867.63
_space_group_IT_number 2
_space_group_name_Hall '-P 1'
_space_group_name_H-M_alt 'P -1'
_symmetry_cell_setting triclinic
_symmetry_Int_Tables_number 2
_symmetry_space_group_name_Hall '-P 1'
_symmetry_space_group_name_H-M 'P -1'
_atom_sites_solution_hydrogens geom
_atom_sites_solution_primary direct
_atom_sites_solution_secondary difmap
_audit_creation_date 2016-07-22T20:06:30-00:00
_audit_creation_method 'WinGX routine CIF_UPDATE'
_audit_update_record
;
2018-07-19 deposited with the CCDC.
2018-09-28 downloaded from the CCDC.
;
_cell_angle_alpha 116.401(4)
_cell_angle_beta 92.178(3)
_cell_angle_gamma 109.682(4)
_cell_formula_units_Z 2
_cell_length_a 11.6048(4)
_cell_length_b 13.6563(6)
_cell_length_c 14.1144(4)
_cell_measurement_reflns_used 7461
_cell_measurement_temperature 170(2)
_cell_measurement_theta_max 29.194
_cell_measurement_theta_min 3.646
_cell_volume 1839.14(16)
_computing_cell_refinement
;
        CrysAlisPro, Agilent Technologies,
        Version 1.171.37.35 (release 13-08-2014 CrysAlis171 .NET)
        (compiled Aug 13 2014,18:06:01)
;
_computing_data_collection
;
        CrysAlisPro, Agilent Technologies,
        Version 1.171.37.35 (release 13-08-2014 CrysAlis171 .NET)
        (compiled Aug 13 2014,18:06:01)
;
_computing_data_reduction
;
        CrysAlisPro, Agilent Technologies,
        Version 1.171.37.35 (release 13-08-2014 CrysAlis171 .NET)
        (compiled Aug 13 2014,18:06:01)
;
_computing_molecular_graphics
;
        ORTEP3 for Windows (Farrugia, 1997)
        MERCURY  (Bruno et al., 2002)
;
_computing_publication_material
;
        WinGX (Farrugia, 1999)
        PLATON (Spek, 1990-2003)
        enCIFer (Allen et al., 2004)
;
_computing_structure_refinement 'SHELXL-97 (Sheldrick, 2008)'
_computing_structure_solution 'SIR-92 (Altomare et al., 1992)'
_diffrn_ambient_temperature 170(2)
_diffrn_detector 'CCD plate'
_diffrn_detector_area_resol_mean 8.3622
_diffrn_measured_fraction_theta_full 0.997
_diffrn_measured_fraction_theta_max 0.997
_diffrn_measurement_device 'four-circle diffractometer'
_diffrn_measurement_device_type 'Xcalibur, Sapphire2, large Be window'
_diffrn_measurement_method '\w scans'
_diffrn_orient_matrix_UB_11 0.0172897
_diffrn_orient_matrix_UB_12 0.0331179
_diffrn_orient_matrix_UB_13 0.0574741
_diffrn_orient_matrix_UB_21 0.0007132
_diffrn_orient_matrix_UB_22 0.0511893
_diffrn_orient_matrix_UB_23 -0.001989
_diffrn_orient_matrix_UB_31 -0.0642971
_diffrn_orient_matrix_UB_32 -0.016359
_diffrn_orient_matrix_UB_33 0.0021648
_diffrn_radiation_monochromator graphite
_diffrn_radiation_probe x-ray
_diffrn_radiation_type MoK\a
_diffrn_radiation_wavelength 0.71073
_diffrn_reflns_av_R_equivalents 0.0326
_diffrn_reflns_av_unetI/netI 0.0424
_diffrn_reflns_limit_h_max 14
_diffrn_reflns_limit_h_min -12
_diffrn_reflns_limit_k_max 10
_diffrn_reflns_limit_k_min -17
_diffrn_reflns_limit_l_max 17
_diffrn_reflns_limit_l_min -17
_diffrn_reflns_number 15152
_diffrn_reflns_theta_full 26.37
_diffrn_reflns_theta_max 26.37
_diffrn_reflns_theta_min 3.43
_diffrn_source 'Enhance (Mo) X-ray Source'
_exptl_absorpt_coefficient_mu 0.61
_exptl_absorpt_correction_T_max 0.946
_exptl_absorpt_correction_T_min 0.865
_exptl_absorpt_correction_type analytical
_exptl_absorpt_process_details
;
CrysAlisPro, Agilent Technologies,
Version 1.171.37.35 (release 13-08-2014 CrysAlis171 .NET)
(compiled Aug 13 2014,18:06:01)
Analytical numeric absorption correction using a multifaceted crystal
model based on expressions derived by R.C. Clark & J.S. Reid.
(Clark, R. C. & Reid, J. S. (1995). Acta Cryst. A51, 887-897)
Empirical absorption correction using spherical harmonics,
implemented in SCALE3 ABSPACK scaling algorithm.
;
_exptl_crystal_colour yellow
_exptl_crystal_density_diffrn 1.567
_exptl_crystal_density_method 'not measured'
_exptl_crystal_description 'fragment of plate'
_exptl_crystal_F_000 888
_exptl_crystal_recrystallization_method
'from solution in dichloromethane at room temperature,by slow diffusion of diethylether'
_exptl_crystal_size_max 0.33
_exptl_crystal_size_mid 0.18
_exptl_crystal_size_min 0.13
_refine_diff_density_max 0.471
_refine_diff_density_min -0.458
_refine_diff_density_rms 0.072
_refine_ls_extinction_method none
_refine_ls_goodness_of_fit_ref 1.054
_refine_ls_hydrogen_treatment mixed
_refine_ls_matrix_type full
_refine_ls_number_parameters 506
_refine_ls_number_reflns 7511
_refine_ls_number_restraints 14
_refine_ls_restrained_S_all 1.053
_refine_ls_R_factor_all 0.0524
_refine_ls_R_factor_gt 0.0396
_refine_ls_shift/su_max 0
_refine_ls_shift/su_mean 0
_refine_ls_structure_factor_coef Fsqd
_refine_ls_weighting_details 'calc w=1/[\s^2^(Fo^2^)+(0.0539P)^2^+0.6440P] where P=(Fo^2^+2Fc^2^)/3'
_refine_ls_weighting_scheme calc
_refine_ls_wR_factor_gt 0.0982
_refine_ls_wR_factor_ref 0.106
_reflns_number_gt 6167
_reflns_number_total 7511
_reflns_threshold_expression >2\s(I)
_cod_data_source_file c8dt02952k2.cif
_cod_data_source_block ma2016-37-a
_cod_depositor_comments
;Adding full bibliography for 7047672--7047674.cif.

The following automatic conversions were performed:

data name '_iucr_refine_instruction_details' was replaced with
'_iucr_refine_instructions_details' as specified in the replacement
file 'data/replacement-values/replacement_tags.lst'.

Automatic conversion script
Id: cif_correct_tags 9268 2022-04-12 08:56:07Z antanas 
;
_cod_original_cell_volume 1839.14(12)
_cod_database_code 7047674

loop_
_symmetry_equiv_pos_as_xyz
'x, y, z'
'-x, -y, -z'

loop_
_atom_site_label
_atom_site_type_symbol
_atom_site_fract_x
_atom_site_fract_y
_atom_site_fract_z
_atom_site_U_iso_or_equiv
_atom_site_adp_type
_atom_site_occupancy
_atom_site_symmetry_multiplicity
_atom_site_calc_flag
_atom_site_refinement_flags
C1 C 0.1475(2) 0.12286(19) 0.28689(17) 0.0259(5) Uani 1 1 d .
H1A H 0.0709 0.0678 0.2932 0.031 Uiso 1 1 calc R
H1B H 0.1348 0.1101 0.2119 0.031 Uiso 1 1 calc R
C2 C 0.16845(19) 0.24979(19) 0.36582(17) 0.0236(4) Uani 1 1 d .
C3 C 0.0931(2) 0.3018(2) 0.34671(18) 0.0278(5) Uani 1 1 d .
H3 H 0.0294 0.2595 0.2822 0.033 Uiso 1 1 calc R
C4 C 0.1121(2) 0.4160(2) 0.42301(19) 0.0326(5) Uani 1 1 d .
H4 H 0.0595 0.4525 0.4132 0.039 Uiso 1 1 calc R
C5 C 0.2088(2) 0.4768(2) 0.51403(19) 0.0310(5) Uani 1 1 d .
H5 H 0.2238 0.5561 0.5666 0.037 Uiso 1 1 calc R
C6 C 0.2838(2) 0.42180(19) 0.52851(17) 0.0238(4) Uani 1 1 d .
C7 C 0.39421(19) 0.48614(18) 0.62042(17) 0.0228(4) Uani 1 1 d .
C8 C 0.3880(2) 0.56913(19) 0.72072(17) 0.0255(5) Uani 1 1 d .
H8 H 0.3144 0.5852 0.7286 0.031 Uiso 1 1 calc R
C9 C 0.4891(2) 0.6296(2) 0.81061(18) 0.0301(5) Uani 1 1 d D
C10 C 0.5973(2) 0.6053(2) 0.79672(19) 0.0316(5) Uani 1 1 d .
H10 H 0.6664 0.6445 0.8567 0.038 Uiso 1 1 calc R
C11 C 0.6041(2) 0.5245(2) 0.69596(19) 0.0302(5) Uani 1 1 d .
H11 H 0.6784 0.5098 0.6874 0.036 Uiso 1 1 calc R
C12 C 0.5035(2) 0.46436(19) 0.60696(18) 0.0257(5) Uani 1 1 d .
H12 H 0.509 0.4093 0.5381 0.031 Uiso 1 1 calc R
C13 C 0.3621(2) 0.1468(2) 0.26745(17) 0.0278(5) Uani 1 1 d .
H13A H 0.3659 0.224 0.2762 0.033 Uiso 1 1 calc R
H13B H 0.3491 0.0922 0.1891 0.033 Uiso 1 1 calc R
C14 C 0.4840(2) 0.16485(19) 0.32707(17) 0.0251(5) Uani 1 1 d .
C15 C 0.5886(2) 0.1722(2) 0.28240(18) 0.0284(5) Uani 1 1 d .
H15 H 0.5839 0.161 0.2107 0.034 Uiso 1 1 calc R
C16 C 0.7001(2) 0.1960(2) 0.3439(2) 0.0317(5) Uani 1 1 d .
H16 H 0.7738 0.2034 0.3157 0.038 Uiso 1 1 calc R
C17 C 0.7030(2) 0.2090(2) 0.44709(19) 0.0297(5) Uani 1 1 d .
H17 H 0.7791 0.2259 0.4903 0.036 Uiso 1 1 calc R
C18 C 0.5949(2) 0.19758(18) 0.48740(17) 0.0238(4) Uani 1 1 d .
C19 C 0.5903(2) 0.20160(19) 0.59380(17) 0.0239(4) Uani 1 1 d .
C20 C 0.6889(2) 0.2837(2) 0.68268(18) 0.0293(5) Uani 1 1 d .
H20 H 0.7604 0.3374 0.6752 0.035 Uiso 1 1 calc R
C21 C 0.6842(2) 0.2882(2) 0.78375(19) 0.0333(5) Uani 1 1 d D
C22 C 0.5780(2) 0.2079(2) 0.79218(19) 0.0330(5) Uani 1 1 d .
H22 H 0.5729 0.2106 0.8603 0.04 Uiso 1 1 calc R
C23 C 0.4803(2) 0.1245(2) 0.70312(19) 0.0295(5) Uani 1 1 d .
H23 H 0.4095 0.0699 0.7102 0.035 Uiso 1 1 calc R
C24 C 0.4854(2) 0.1203(2) 0.60324(18) 0.0265(5) Uani 1 1 d .
H24 H 0.4185 0.0629 0.5419 0.032 Uiso 1 1 calc R
C25 C 0.2188(2) -0.03165(19) 0.26704(17) 0.0285(5) Uani 1 1 d .
H25A H 0.2942 -0.0506 0.2598 0.034 Uiso 1 1 calc R
H25B H 0.1622 -0.0762 0.1943 0.034 Uiso 1 1 calc R
C26 C 0.1528(2) -0.06932(19) 0.34286(17) 0.0247(4) Uani 1 1 d .
C27 C 0.0669(2) -0.1843(2) 0.30687(19) 0.0327(5) Uani 1 1 d .
H27 H 0.0427 -0.2411 0.2318 0.039 Uiso 1 1 calc R
C28 C 0.0171(2) -0.2153(2) 0.3816(2) 0.0326(5) Uani 1 1 d .
H28 H -0.0414 -0.2939 0.3589 0.039 Uiso 1 1 calc R
C29 C 0.0535(2) -0.1300(2) 0.49026(19) 0.0292(5) Uani 1 1 d .
H29 H 0.0209 -0.1494 0.5433 0.035 Uiso 1 1 calc R
C30 C 0.1378(2) -0.0166(2) 0.52030(17) 0.0253(5) Uani 1 1 d .
H30 H 0.1618 0.0419 0.5948 0.03 Uiso 1 1 calc R
C31 C 0.3036(4) 0.3875(3) 0.8516(2) 0.0590(9) Uani 1 1 d .
H31A H 0.2786 0.4518 0.8588 0.089 Uiso 1 1 calc R
H31B H 0.3865 0.4215 0.8988 0.089 Uiso 1 1 calc R
H31C H 0.2422 0.3358 0.8728 0.089 Uiso 1 1 calc R
C32 C 0.3088(3) 0.3181(2) 0.7392(2) 0.0354(6) Uani 1 1 d .
N1 N 0.25592(16) 0.09685(15) 0.30892(13) 0.0233(4) Uani 1 1 d .
N2 N 0.26001(16) 0.30679(15) 0.45634(13) 0.0213(4) Uani 1 1 d .
N3 N 0.4818(2) 0.7131(2) 0.90858(16) 0.0463(6) Uani 1 1 d D
H3A H 0.5461 0.7528 0.9644 0.056 Uiso 1 1 calc RD
H3B H 0.4129 0.7269 0.9154 0.056 Uiso 1 1 calc RD
N4 N 0.7816(2) 0.3696(2) 0.87114(19) 0.0643(8) Uani 1 1 d D
H4A H 0.7782 0.3722 0.9344 0.077 Uiso 1 1 calc RD
H4B H 0.8477 0.4195 0.8643 0.077 Uiso 1 1 calc RD
N5 N 0.48689(16) 0.17889(15) 0.42872(14) 0.0225(4) Uani 1 1 d .
N6 N 0.18744(16) 0.01435(15) 0.44824(14) 0.0229(4) Uani 1 1 d .
N7 N 0.30935(18) 0.26401(16) 0.65169(15) 0.0270(4) Uani 1 1 d .
Fe1 Fe 0.32262(3) 0.18782(3) 0.48732(2) 0.02101(9) Uani 1 1 d .
C33 C 0.1799(2) 0.0282(2) 0.9407(2) 0.0411(6) Uani 1 1 d .
O1 O 0.16813(18) -0.00867(16) 0.74624(13) 0.0436(4) Uani 1 1 d .
O2 O 0.31832(16) 0.18044(16) 0.89127(14) 0.0426(4) Uani 1 1 d .
O3 O 0.09581(18) 0.13775(17) 0.86526(16) 0.0476(5) Uani 1 1 d .
F1 F 0.19909(18) 0.10962(18) 1.04326(12) 0.0702(6) Uani 1 1 d .
F2 F 0.06688(15) -0.05730(15) 0.91486(14) 0.0598(5) Uani 1 1 d .
F3 F 0.26523(18) -0.01811(18) 0.93600(18) 0.0724(6) Uani 1 1 d .
S1 S 0.19170(5) 0.09178(5) 0.85095(4) 0.02769(14) Uani 1 1 d .
C34 C 0.0192(2) 0.6833(2) 0.9335(2) 0.0349(5) Uani 1 1 d .
O4 O 0.12478(17) 0.65378(18) 0.77006(14) 0.0429(4) Uani 1 1 d .
O5 O 0.0008(2) 0.48037(17) 0.78350(18) 0.0662(7) Uani 1 1 d .
O6 O 0.20222(18) 0.6163(2) 0.90635(16) 0.0527(5) Uani 1 1 d .
F4 F -0.01728(15) 0.63889(14) 0.99944(12) 0.0463(4) Uani 1 1 d .
F5 F 0.09868(18) 0.79524(14) 0.99543(13) 0.0609(5) Uani 1 1 d .
F6 F -0.07992(17) 0.68180(19) 0.88336(14) 0.0661(5) Uani 1 1 d .
S2 S 0.09507(5) 0.59881(5) 0.83704(5) 0.02963(14) Uani 1 1 d .

loop_
_atom_site_aniso_label
_atom_site_aniso_U_11
_atom_site_aniso_U_22
_atom_site_aniso_U_33
_atom_site_aniso_U_23
_atom_site_aniso_U_13
_atom_site_aniso_U_12
C1 0.0228(11) 0.0311(12) 0.0188(10) 0.0094(9) 0.0005(9) 0.0095(9)
C2 0.0197(10) 0.0292(11) 0.0208(10) 0.0135(9) 0.0036(8) 0.0066(9)
C3 0.0224(11) 0.0367(13) 0.0245(11) 0.0162(10) 0.0014(9) 0.0105(10)
C4 0.0297(12) 0.0395(13) 0.0347(13) 0.0192(11) 0.0055(10) 0.0190(11)
C5 0.0345(13) 0.0295(12) 0.0277(12) 0.0121(10) 0.0036(10) 0.0142(10)
C6 0.0225(10) 0.0263(11) 0.0215(10) 0.0124(9) 0.0049(9) 0.0075(9)
C7 0.0224(10) 0.0208(10) 0.0233(10) 0.0122(9) 0.0023(9) 0.0047(8)
C8 0.0209(11) 0.0262(11) 0.0255(11) 0.0117(9) 0.0034(9) 0.0063(9)
C9 0.0256(11) 0.0285(12) 0.0263(11) 0.0111(10) 0.0025(10) 0.0029(9)
C10 0.0224(11) 0.0341(13) 0.0286(12) 0.0141(10) -0.0022(10) 0.0028(10)
C11 0.0204(11) 0.0326(12) 0.0376(13) 0.0186(11) 0.0044(10) 0.0086(9)
C12 0.0260(11) 0.0240(11) 0.0271(11) 0.0132(9) 0.0071(9) 0.0084(9)
C13 0.0283(12) 0.0385(13) 0.0208(11) 0.0166(10) 0.0071(9) 0.0147(10)
C14 0.0268(11) 0.0270(11) 0.0236(11) 0.0127(9) 0.0070(9) 0.0124(9)
C15 0.0322(12) 0.0327(12) 0.0285(11) 0.0185(10) 0.0133(10) 0.0164(10)
C16 0.0283(12) 0.0337(12) 0.0428(14) 0.0228(11) 0.0175(11) 0.0163(10)
C17 0.0220(11) 0.0339(12) 0.0390(13) 0.0208(11) 0.0068(10) 0.0133(9)
C18 0.0226(11) 0.0214(10) 0.0271(11) 0.0114(9) 0.0035(9) 0.0093(8)
C19 0.0223(11) 0.0264(11) 0.0277(11) 0.0138(9) 0.0053(9) 0.0140(9)
C20 0.0218(11) 0.0345(12) 0.0331(12) 0.0203(10) 0.0025(10) 0.0077(9)
C21 0.0288(12) 0.0362(13) 0.0306(12) 0.0171(10) -0.0007(10) 0.0076(10)
C22 0.0356(13) 0.0417(14) 0.0292(12) 0.0215(11) 0.0084(10) 0.0176(11)
C23 0.0267(11) 0.0301(12) 0.0344(12) 0.0177(10) 0.0095(10) 0.0110(10)
C24 0.0226(11) 0.0274(11) 0.0279(11) 0.0122(9) 0.0037(9) 0.0099(9)
C25 0.0322(12) 0.0263(11) 0.0204(10) 0.0059(9) 0.0052(9) 0.0117(10)
C26 0.0234(11) 0.0253(11) 0.0237(11) 0.0097(9) 0.0026(9) 0.0112(9)
C27 0.0326(13) 0.0282(12) 0.0307(12) 0.0090(10) 0.0013(10) 0.0127(10)
C28 0.0279(12) 0.0234(11) 0.0435(14) 0.0160(10) 0.0036(11) 0.0077(9)
C29 0.0261(11) 0.0329(12) 0.0361(13) 0.0217(11) 0.0106(10) 0.0128(10)
C30 0.0247(11) 0.0310(12) 0.0234(11) 0.0145(9) 0.0065(9) 0.0126(9)
C31 0.110(3) 0.0368(15) 0.0308(14) 0.0151(12) 0.0260(16) 0.0310(17)
C32 0.0515(16) 0.0282(12) 0.0305(13) 0.0171(11) 0.0102(12) 0.0161(11)
N1 0.0232(9) 0.0280(9) 0.0195(9) 0.0117(7) 0.0053(7) 0.0107(8)
N2 0.0191(8) 0.0242(9) 0.0187(8) 0.0107(7) 0.0028(7) 0.0061(7)
N3 0.0308(11) 0.0540(14) 0.0245(11) -0.0008(10) -0.0022(9) 0.0121(10)
N4 0.0460(14) 0.0801(19) 0.0361(13) 0.0329(13) -0.0119(11) -0.0137(13)
N5 0.0227(9) 0.0238(9) 0.0216(9) 0.0112(7) 0.0041(7) 0.0100(7)
N6 0.0220(9) 0.0244(9) 0.0203(9) 0.0093(7) 0.0022(7) 0.0094(7)
N7 0.0337(11) 0.0251(9) 0.0213(10) 0.0104(8) 0.0036(8) 0.0123(8)
Fe1 0.02004(16) 0.02475(17) 0.01704(16) 0.00997(13) 0.00308(12) 0.00789(12)
C33 0.0335(14) 0.0465(15) 0.0367(14) 0.0248(12) -0.0031(11) 0.0033(12)
O1 0.0472(11) 0.0487(11) 0.0244(9) 0.0103(8) 0.0054(8) 0.0179(9)
O2 0.0318(9) 0.0461(11) 0.0398(10) 0.0238(9) 0.0001(8) 0.0006(8)
O3 0.0411(11) 0.0439(11) 0.0580(12) 0.0214(9) 0.0055(9) 0.0222(9)
F1 0.0659(12) 0.0876(13) 0.0250(8) 0.0264(9) 0.0010(8) -0.0032(10)
F2 0.0465(10) 0.0611(11) 0.0599(10) 0.0434(9) -0.0069(8) -0.0097(8)
F3 0.0616(12) 0.0818(14) 0.0975(15) 0.0640(12) -0.0006(11) 0.0284(10)
S1 0.0265(3) 0.0302(3) 0.0229(3) 0.0128(2) 0.0021(2) 0.0079(2)
C34 0.0373(14) 0.0388(14) 0.0319(13) 0.0178(11) 0.0100(11) 0.0174(11)
O4 0.0446(11) 0.0656(12) 0.0371(10) 0.0341(9) 0.0165(8) 0.0292(9)
O5 0.0652(14) 0.0337(11) 0.0605(13) 0.0013(10) 0.0299(12) 0.0038(10)
O6 0.0432(11) 0.0969(16) 0.0499(12) 0.0502(12) 0.0210(9) 0.0420(11)
F4 0.0536(10) 0.0575(10) 0.0386(8) 0.0282(7) 0.0233(7) 0.0260(8)
F5 0.0858(13) 0.0343(9) 0.0452(9) 0.0093(7) 0.0203(9) 0.0177(9)
F6 0.0606(11) 0.1170(16) 0.0548(10) 0.0478(11) 0.0242(9) 0.0640(12)
S2 0.0283(3) 0.0339(3) 0.0267(3) 0.0138(2) 0.0084(2) 0.0136(2)

loop_
_atom_type_symbol
_atom_type_description
_atom_type_scat_dispersion_real
_atom_type_scat_dispersion_imag
_atom_type_scat_source
C C 0.0033 0.0016 'International Tables Vol C Tables 4.2.6.8 and 6.1.1.4'
H H 0 0 'International Tables Vol C Tables 4.2.6.8 and 6.1.1.4'
N N 0.0061 0.0033 'International Tables Vol C Tables 4.2.6.8 and 6.1.1.4'
O O 0.0106 0.006 'International Tables Vol C Tables 4.2.6.8 and 6.1.1.4'
F F 0.0171 0.0103 'International Tables Vol C Tables 4.2.6.8 and 6.1.1.4'
S S 0.1246 0.1234 'International Tables Vol C Tables 4.2.6.8 and 6.1.1.4'
Fe Fe 0.3463 0.8444 'International Tables Vol C Tables 4.2.6.8 and 6.1.1.4'

loop_
_exptl_crystal_face_index_h
_exptl_crystal_face_index_k
_exptl_crystal_face_index_l
_exptl_crystal_face_perp_dist
0 0 1 0.07
5 -3 -2 0.15
-1 -1 0 0.08
3 -4 5 0.12
-1 -2 3 0.075
-1 0 5 0.09
1 3 -4 0.08
-1 -9 -9 0.06
2 -1 1 0.12
-8 1 -1 0.135
-3 -4 3 0.07
0 2 -1 0.095
0 1 -1 0.085
0 -1 -3 0.055
1 0 5 0.04
2 -2 1 0.155
-2 2 -1 0.155
1 4 -10 0.075
1 1 -1 0.115
-1 -1 1 0.085
0 0 -1 0.07
-4 6 -1 0.15
5 3 -2 0.115

loop_
_geom_angle_atom_site_label_1
_geom_angle_atom_site_label_2
_geom_angle_atom_site_label_3
_geom_angle
N1 C1 C2 110.74(17)
N1 C1 H1A 109.5
C2 C1 H1A 109.5
N1 C1 H1B 109.5
C2 C1 H1B 109.5
H1A C1 H1B 108.1
N2 C2 C3 122.5(2)
N2 C2 C1 116.78(18)
C3 C2 C1 120.68(19)
C4 C3 C2 118.7(2)
C4 C3 H3 120.7
C2 C3 H3 120.7
C3 C4 C5 119.3(2)
C3 C4 H4 120.4
C5 C4 H4 120.4
C4 C5 C6 119.9(2)
C4 C5 H5 120
C6 C5 H5 120
N2 C6 C5 120.60(19)
N2 C6 C7 117.48(18)
C5 C6 C7 121.90(19)
C8 C7 C12 120.10(19)
C8 C7 C6 119.07(19)
C12 C7 C6 120.83(19)
C7 C8 C9 120.9(2)
C7 C8 H8 119.5
C9 C8 H8 119.5
N3 C9 C10 121.6(2)
N3 C9 C8 119.9(2)
C10 C9 C8 118.5(2)
C11 C10 C9 120.3(2)
C11 C10 H10 119.8
C9 C10 H10 119.8
C10 C11 C12 121.0(2)
C10 C11 H11 119.5
C12 C11 H11 119.5
C11 C12 C7 119.1(2)
C11 C12 H12 120.5
C7 C12 H12 120.5
N1 C13 C14 110.95(17)
N1 C13 H13A 109.4
C14 C13 H13A 109.4
N1 C13 H13B 109.4
C14 C13 H13B 109.4
H13A C13 H13B 108
N5 C14 C15 122.1(2)
N5 C14 C13 116.21(18)
C15 C14 C13 121.60(19)
C16 C15 C14 118.9(2)
C16 C15 H15 120.6
C14 C15 H15 120.6
C15 C16 C17 119.1(2)
C15 C16 H16 120.4
C17 C16 H16 120.4
C16 C17 C18 120.1(2)
C16 C17 H17 120
C18 C17 H17 120
N5 C18 C17 120.7(2)
N5 C18 C19 116.96(18)
C17 C18 C19 122.27(19)
C20 C19 C24 120.3(2)
C20 C19 C18 120.5(2)
C24 C19 C18 119.24(19)
C19 C20 C21 120.6(2)
C19 C20 H20 119.7
C21 C20 H20 119.7
N4 C21 C22 121.3(2)
N4 C21 C20 120.3(2)
C22 C21 C20 118.4(2)
C23 C22 C21 121.1(2)
C23 C22 H22 119.4
C21 C22 H22 119.4
C22 C23 C24 120.2(2)
C22 C23 H23 119.9
C24 C23 H23 119.9
C23 C24 C19 119.4(2)
C23 C24 H24 120.3
C19 C24 H24 120.3
N1 C25 C26 110.34(17)
N1 C25 H25A 109.6
C26 C25 H25A 109.6
N1 C25 H25B 109.6
C26 C25 H25B 109.6
H25A C25 H25B 108.1
N6 C26 C27 122.2(2)
N6 C26 C25 115.74(18)
C27 C26 C25 121.9(2)
C28 C27 C26 119.0(2)
C28 C27 H27 120.5
C26 C27 H27 120.5
C27 C28 C29 119.0(2)
C27 C28 H28 120.5
C29 C28 H28 120.5
C30 C29 C28 119.0(2)
C30 C29 H29 120.5
C28 C29 H29 120.5
N6 C30 C29 122.5(2)
N6 C30 H30 118.7
C29 C30 H30 118.7
C32 C31 H31A 109.5
C32 C31 H31B 109.5
H31A C31 H31B 109.5
C32 C31 H31C 109.5
H31A C31 H31C 109.5
H31B C31 H31C 109.5
N7 C32 C31 178.0(3)
C25 N1 C13 112.07(17)
C25 N1 C1 110.86(17)
C13 N1 C1 111.91(17)
C25 N1 Fe1 108.14(12)
C13 N1 Fe1 106.14(12)
C1 N1 Fe1 107.43(12)
C2 N2 C6 118.81(18)
C2 N2 Fe1 113.53(14)
C6 N2 Fe1 125.98(13)
C9 N3 H3A 120
C9 N3 H3B 120
H3A N3 H3B 120
C21 N4 H4A 120
C21 N4 H4B 120
H4A N4 H4B 120
C18 N5 C14 119.00(18)
C18 N5 Fe1 125.61(14)
C14 N5 Fe1 115.03(14)
C30 N6 C26 118.24(18)
C30 N6 Fe1 125.37(14)
C26 N6 Fe1 116.38(14)
C32 N7 Fe1 171.13(19)
N7 Fe1 N5 126.54(7)
N7 Fe1 N6 93.04(7)
N5 Fe1 N6 111.77(7)
N7 Fe1 N2 93.55(7)
N5 Fe1 N2 111.66(7)
N6 Fe1 N2 119.17(6)
N7 Fe1 N1 156.83(7)
N5 Fe1 N1 76.63(7)
N6 Fe1 N1 76.07(6)
N2 Fe1 N1 74.89(6)
F1 C33 F2 107.5(2)
F1 C33 F3 107.0(2)
F2 C33 F3 108.1(2)
F1 C33 S1 111.58(19)
F2 C33 S1 111.22(17)
F3 C33 S1 111.19(19)
O3 S1 O1 114.06(12)
O3 S1 O2 115.02(12)
O1 S1 O2 115.30(11)
O3 S1 C33 104.60(13)
O1 S1 C33 102.88(12)
O2 S1 C33 102.75(11)
F6 C34 F5 108.7(2)
F6 C34 F4 108.3(2)
F5 C34 F4 106.9(2)
F6 C34 S2 111.39(17)
F5 C34 S2 110.40(18)
F4 C34 S2 110.90(17)
O5 S2 O4 115.11(13)
O5 S2 O6 114.77(15)
O4 S2 O6 114.49(11)
O5 S2 C34 103.02(12)
O4 S2 C34 104.48(11)
O6 S2 C34 102.73(12)

loop_
_geom_bond_atom_site_label_1
_geom_bond_atom_site_label_2
_geom_bond_distance
C1 N1 1.474(3)
C1 C2 1.511(3)
C1 H1A 0.99
C1 H1B 0.99
C2 N2 1.350(3)
C2 C3 1.383(3)
C3 C4 1.377(3)
C3 H3 0.95
C4 C5 1.383(3)
C4 H4 0.95
C5 C6 1.389(3)
C5 H5 0.95
C6 N2 1.358(3)
C6 C7 1.482(3)
C7 C8 1.389(3)
C7 C12 1.398(3)
C8 C9 1.403(3)
C8 H8 0.95
C9 N3 1.375(3)
C9 C10 1.403(3)
C10 C11 1.385(3)
C10 H10 0.95
C11 C12 1.393(3)
C11 H11 0.95
C12 H12 0.95
C13 N1 1.473(3)
C13 C14 1.503(3)
C13 H13A 0.99
C13 H13B 0.99
C14 N5 1.358(3)
C14 C15 1.384(3)
C15 C16 1.383(3)
C15 H15 0.95
C16 C17 1.384(3)
C16 H16 0.95
C17 C18 1.386(3)
C17 H17 0.95
C18 N5 1.357(3)
C18 C19 1.482(3)
C19 C20 1.384(3)
C19 C24 1.401(3)
C20 C21 1.404(3)
C20 H20 0.95
C21 N4 1.364(3)
C21 C22 1.397(3)
C22 C23 1.382(3)
C22 H22 0.95
C23 C24 1.390(3)
C23 H23 0.95
C24 H24 0.95
C25 N1 1.471(3)
C25 C26 1.511(3)
C25 H25A 0.99
C25 H25B 0.99
C26 N6 1.347(3)
C26 C27 1.384(3)
C27 C28 1.380(3)
C27 H27 0.95
C28 C29 1.384(3)
C28 H28 0.95
C29 C30 1.378(3)
C29 H29 0.95
C30 N6 1.345(3)
C30 H30 0.95
C31 C32 1.459(3)
C31 H31A 0.98
C31 H31B 0.98
C31 H31C 0.98
C32 N7 1.124(3)
N1 Fe1 2.2147(17)
N2 Fe1 2.1819(18)
N3 H3A 0.88
N3 H3B 0.88
N4 H4A 0.88
N4 H4B 0.88
N5 Fe1 2.1260(18)
N6 Fe1 2.1555(18)
N7 Fe1 2.1159(19)
C33 F1 1.326(3)
C33 F2 1.330(3)
C33 F3 1.332(3)
C33 S1 1.813(3)
O1 S1 1.4333(17)
O2 S1 1.4402(17)
O3 S1 1.4312(19)
C34 F6 1.317(3)
C34 F5 1.324(3)
C34 F4 1.331(3)
C34 S2 1.828(3)
O4 S2 1.4345(18)
O5 S2 1.429(2)
O6 S2 1.4354(19)

loop_
_geom_hbond_atom_site_label_D
_geom_hbond_atom_site_label_H
_geom_hbond_atom_site_label_A
_geom_hbond_distance_DH
_geom_hbond_distance_HA
_geom_hbond_distance_DA
_geom_hbond_angle_DHA
_geom_hbond_site_symmetry_A
N3 H3A O2 0.88 2.14 3.009(3) 167.5 2_667
N3 H3B O6 0.88 2.37 3.057(3) 135.6 .
N4 H4A O6 0.88 2.18 3.054(3) 172 2_667
N4 H4B O5 0.88 2.27 3.099(3) 157 1_655
